data_7236261
loop_
_publ_author_name
'Gong, Chunhua'
'Zeng, Xianghua'
'Zhu, Chengfeng'
'Shu, Jiahui'
'Xiao, Pingxiu'
'Xu, Hao'
'Liu, Lichun'
'Zhang, Junyong'
'Zeng, Qingdao'
'Xie, Jingli'

_publ_section_title
;
 A series of organic--inorganic hybrid materials consisting of flexible
 organic amine modified polyoxomolybdates: synthesis, structures and
 properties
;
_journal_issue 108
_journal_name_full 'RSC Advances'
_journal_page_first 106248
_journal_paper_doi 10.1039/C6RA21603J
_journal_volume 6
_journal_year 2016
_chemical_formula_moiety 'C36 H60 Mo5 N8 O23 P2 Zn2, 11(O)'
_chemical_formula_sum 'C36 H60 Mo5 N8 O34 P2 Zn2'
_chemical_formula_weight 1821.30
_space_group_crystal_system monoclinic
_space_group_IT_number 14
_space_group_name_Hall '-P 2ybc'
_space_group_name_H-M_alt 'P 1 21/c 1'
_atom_sites_solution_hydrogens geom
_atom_sites_solution_primary direct
_audit_creation_date 2016-10-31
_audit_creation_method
;
Olex2 1.2-alpha
(compiled 2016.10.10 svn.r3347 for OlexSys, GUI svn.r5252)
;
_audit_update_record
;
2016-10-31 deposited with the CCDC.
2016-11-02 downloaded from the CCDC.
;
_cell_angle_alpha 90
_cell_angle_beta 100.164(4)
_cell_angle_gamma 90
_cell_formula_units_Z 4
_cell_length_a 11.8566(5)
_cell_length_b 19.7359(8)
_cell_length_c 26.2178(10)
_cell_measurement_reflns_used 7258
_cell_measurement_temperature 296(2)
_cell_measurement_theta_max 28.7950
_cell_measurement_theta_min 3.1610
_cell_volume 6038.7(4)
_computing_cell_refinement
;
CrysAlisPro, Agilent Technologies,
Version 1.171.37.35 (release 13-08-2014 CrysAlis171 .NET)
(compiled Aug 13 2014,18:06:01)
;
_computing_data_collection
;
CrysAlisPro, Agilent Technologies,
Version 1.171.37.35 (release 13-08-2014 CrysAlis171 .NET)
(compiled Aug 13 2014,18:06:01)
;
_computing_data_reduction
;
CrysAlisPro, Agilent Technologies,
Version 1.171.37.35 (release 13-08-2014 CrysAlis171 .NET)
(compiled Aug 13 2014,18:06:01)
;
_computing_molecular_graphics 'Olex2 (Dolomanov et al., 2009)'
_computing_publication_material 'Olex2 (Dolomanov et al., 2009)'
_computing_structure_refinement 'ShelXL (Sheldrick, 2015)'
_computing_structure_solution 'ShelXS (Sheldrick, 2008)'
_diffrn_ambient_temperature 296(2)
_diffrn_detector 'CCD plate'
_diffrn_detector_area_resol_mean 16.0802
_diffrn_detector_type Eos
_diffrn_measured_fraction_theta_full 0.998
_diffrn_measured_fraction_theta_max 0.998
_diffrn_measurement_details
;
#__ type_ start__ end____ width___ exp.time_
  1 omega  -79.00  -36.50   0.8500   50.0000
omega____ theta____ kappa____ phi______ frames
    -      -18.2084  132.0000 -141.0000 50

#__ type_ start__ end____ width___ exp.time_
  2 omega  -14.00   25.10   0.8500   50.0000
omega____ theta____ kappa____ phi______ frames
    -       18.4428  -57.0000    0.0000 46

#__ type_ start__ end____ width___ exp.time_
  3 omega  -48.00   59.10   0.8500   50.0000
omega____ theta____ kappa____ phi______ frames
    -       18.4428  -19.0000  150.0000 126

#__ type_ start__ end____ width___ exp.time_
  4 omega   31.00   90.50   0.8500   50.0000
omega____ theta____ kappa____ phi______ frames
    -       18.4428   19.0000  -30.0000 70
;
_diffrn_measurement_device 'four-circle diffractometer'
_diffrn_measurement_device_type 'Xcalibur, Eos, Gemini'
_diffrn_measurement_method '\w scans'
_diffrn_orient_matrix_UB_11 0.0098296000
_diffrn_orient_matrix_UB_12 0.0023614000
_diffrn_orient_matrix_UB_13 0.0274079000
_diffrn_orient_matrix_UB_21 -0.0114276000
_diffrn_orient_matrix_UB_22 -0.0351332000
_diffrn_orient_matrix_UB_23 0.0016853000
_diffrn_orient_matrix_UB_31 0.0589186000
_diffrn_orient_matrix_UB_32 -0.0072078000
_diffrn_orient_matrix_UB_33 0.0007886000
_diffrn_radiation_monochromator graphite
_diffrn_radiation_probe x-ray
_diffrn_radiation_type MoK\a
_diffrn_radiation_wavelength 0.71073
_diffrn_reflns_av_R_equivalents 0.0465
_diffrn_reflns_av_unetI/netI 0.0644
_diffrn_reflns_Laue_measured_fraction_full 0.998
_diffrn_reflns_Laue_measured_fraction_max 0.998
_diffrn_reflns_limit_h_max 14
_diffrn_reflns_limit_h_min -12
_diffrn_reflns_limit_k_max 22
_diffrn_reflns_limit_k_min -23
_diffrn_reflns_limit_l_max 29
_diffrn_reflns_limit_l_min -31
_diffrn_reflns_number 24542
_diffrn_reflns_point_group_measured_fraction_full 0.998
_diffrn_reflns_point_group_measured_fraction_max 0.998
_diffrn_reflns_theta_full 25.000
_diffrn_reflns_theta_max 25.000
_diffrn_reflns_theta_min 2.874
_diffrn_source 'Enhance (Mo) X-ray Source'
_exptl_absorpt_coefficient_mu 1.938
_exptl_absorpt_correction_T_max 1.00000
_exptl_absorpt_correction_T_min 0.56315
_exptl_absorpt_correction_type multi-scan
_exptl_absorpt_process_details
;
CrysAlisPro, Agilent Technologies,
Version 1.171.37.35 (release 13-08-2014 CrysAlis171 .NET)
(compiled Aug 13 2014,18:06:01)
Empirical absorption correction using spherical harmonics,
 implemented in SCALE3 ABSPACK scaling algorithm.
;
_exptl_crystal_colour colorless
_exptl_crystal_density_diffrn 2.003
_exptl_crystal_description block
_exptl_crystal_F_000 3616
_exptl_crystal_size_max 0.10
_exptl_crystal_size_mid 0.08
_exptl_crystal_size_min 0.04
_refine_diff_density_max 1.723
_refine_diff_density_min -0.837
_refine_diff_density_rms 0.188
_refine_ls_extinction_method none
_refine_ls_goodness_of_fit_ref 1.127
_refine_ls_hydrogen_treatment constr
_refine_ls_matrix_type full
_refine_ls_number_parameters 784
_refine_ls_number_reflns 10612
_refine_ls_number_restraints 0
_refine_ls_restrained_S_all 1.127
_refine_ls_R_factor_all 0.0942
_refine_ls_R_factor_gt 0.0731
_refine_ls_shift/su_max 0.001
_refine_ls_shift/su_mean 0.000
_refine_ls_structure_factor_coef Fsqd
_refine_ls_weighting_details 'w=1/[\s^2^(Fo^2^)+(0.0364P)^2^+125.6111P] where P=(Fo^2^+2Fc^2^)/3'
_refine_ls_weighting_scheme calc
_refine_ls_wR_factor_gt 0.1708
_refine_ls_wR_factor_ref 0.1789
_reflns_Friedel_coverage 0.000
_reflns_number_gt 8382
_reflns_number_total 10612
_reflns_threshold_expression 'I > 2\s(I)'
_cod_data_source_file c6ra21603j2.cif
_cod_data_source_block 1
_cod_database_code 7236261
_chemical_oxdiff_formula 'Zn1 C18 N4 H18 P1 Mo7 O23'
_shelx_space_group_comment
;
The symmetry employed for this shelxl refinement is uniquely defined
by the following loop, which should always be used as a source of
symmetry information in preference to the above space-group names.
They are only intended as comments.
;
_reflns_odcompleteness_completeness 99.80
_reflns_odcompleteness_iscentric 1
_reflns_odcompleteness_theta 26.32
_olex2_refinement_description
;
1. Fixed Uiso
 At 1.2 times of:
  All C(H) groups, All C(H,H) groups
2.a Secondary CH2 refined with riding coordinates:
 C6(H6A,H6B), C12(H12A,H12B), C18(H18A,H18B), C24(H24A,H24B), C30(H30A,H30B),
 C36(H36A,H36B)
2.b Aromatic/amide H refined with riding coordinates:
 C1(H1), C2(H2), C3(H3), C4(H4), C7(H7), C8(H8), C9(H9), C10(H10), C13(H13),
 C14(H14), C15(H15), C16(H16), C19(H19), C20(H20), C21(H21), C22(H22), C25(H25),
  C26(H26), C27(H27), C28(H28), C31(H31), C32(H32), C33(H33), C34(H34)
;
_shelx_shelxl_version_number 2014/7
_olex2_date_sample_data_collection 1450769351.08
_olex2_submission_special_instructions 'No special instructions were received'

loop_
_space_group_symop_operation_xyz
'x, y, z'
'-x, y+1/2, -z+1/2'
'-x, -y, -z'
'x, -y-1/2, z-1/2'

loop_
_atom_site_label
_atom_site_type_symbol
_atom_site_fract_x
_atom_site_fract_y
_atom_site_fract_z
_atom_site_U_iso_or_equiv
_atom_site_adp_type
_atom_site_occupancy
_atom_site_site_symmetry_order
_atom_site_calc_flag
_atom_site_refinement_flags_posn
Mo1 Mo 0.43992(7) 0.62910(4) 0.66839(3) 0.0210(2) Uani 1 1 d .
Mo2 Mo 0.46726(8) 0.73448(5) 0.56987(3) 0.0241(2) Uani 1 1 d .
Mo3 Mo 0.72974(8) 0.55985(5) 0.71037(4) 0.0273(2) Uani 1 1 d .
Mo4 Mo 0.71312(9) 0.69486(6) 0.52685(4) 0.0341(3) Uani 1 1 d .
Mo5 Mo 0.86349(8) 0.58115(6) 0.60883(4) 0.0347(3) Uani 1 1 d .
Zn1 Zn 0.82903(11) 0.85773(6) 0.68942(5) 0.0296(3) Uani 1 1 d .
Zn2 Zn 0.40870(10) 0.73584(6) 0.78059(5) 0.0261(3) Uani 1 1 d .
P1 P 0.7072(2) 0.71172(13) 0.65713(10) 0.0212(6) Uani 1 1 d .
P2 P 0.5711(2) 0.56482(14) 0.57838(10) 0.0253(6) Uani 1 1 d .
O1 O 0.7223(6) 0.7870(4) 0.6655(3) 0.0323(18) Uani 1 1 d .
O2 O 0.7448(6) 0.6717(4) 0.7061(3) 0.0265(16) Uani 1 1 d .
O3 O 0.5758(5) 0.6986(3) 0.6392(3) 0.0205(15) Uani 1 1 d .
O4 O 0.7722(6) 0.6869(4) 0.6146(3) 0.0292(17) Uani 1 1 d .
O5 O 0.8253(7) 0.7483(5) 0.5233(4) 0.051(2) Uani 1 1 d .
O6 O 0.4723(6) 0.5580(3) 0.6079(3) 0.0257(16) Uani 1 1 d .
O7 O 0.6527(8) 0.6826(5) 0.4631(3) 0.055(3) Uani 1 1 d .
O8 O 0.6043(6) 0.7591(4) 0.5477(3) 0.0308(17) Uani 1 1 d .
O9 O 0.4355(7) 0.8126(4) 0.5925(3) 0.0368(19) Uani 1 1 d .
O10 O 0.3720(6) 0.6786(4) 0.6076(3) 0.0262(16) Uani 1 1 d .
O11 O 0.4306(6) 0.6907(4) 0.7160(3) 0.0280(17) Uani 1 1 d .
O12 O 0.3298(6) 0.5783(4) 0.6759(3) 0.0361(19) Uani 1 1 d .
O13 O 0.5599(6) 0.6328(4) 0.5478(3) 0.0294(17) Uani 1 1 d .
O14 O 0.7840(7) 0.5672(4) 0.7753(3) 0.041(2) Uani 1 1 d .
O15 O 0.7134(7) 0.4751(4) 0.7038(4) 0.044(2) Uani 1 1 d .
O16 O 0.8657(6) 0.5692(4) 0.6812(3) 0.0303(17) Uani 1 1 d .
O17 O 0.5714(7) 0.5048(4) 0.5408(3) 0.042(2) Uani 1 1 d .
O18 O 0.7899(7) 0.6087(5) 0.5390(3) 0.041(2) Uani 1 1 d .
O19 O 0.9916(7) 0.6239(5) 0.6131(4) 0.054(3) Uani 1 1 d .
O20 O 0.8955(7) 0.5001(4) 0.5910(4) 0.048(2) Uani 1 1 d .
O21 O 0.6842(6) 0.5614(4) 0.6178(3) 0.0306(17) Uani 1 1 d .
O22 O 0.3748(6) 0.7258(4) 0.5117(3) 0.0357(19) Uani 1 1 d .
O23 O 0.5693(6) 0.5833(3) 0.7052(3) 0.0261(16) Uani 1 1 d .
N1 N 0.9292(9) 0.9490(5) 0.7220(4) 0.043(3) Uani 1 1 d .
N2 N 0.7630(9) 0.9321(5) 0.6372(4) 0.039(2) Uani 1 1 d .
N3 N 0.9874(8) 0.8335(5) 0.6734(4) 0.036(2) Uani 1 1 d .
N4 N 0.8082(8) 0.8568(5) 0.7668(4) 0.034(2) Uani 1 1 d .
N5 N 0.3827(8) 0.7933(5) 0.8505(4) 0.029(2) Uani 1 1 d .
N6 N 0.4741(8) 0.8275(5) 0.7647(4) 0.030(2) Uani 1 1 d .
N7 N 0.2343(8) 0.7243(5) 0.7752(3) 0.030(2) Uani 1 1 d .
N8 N 0.5027(8) 0.6763(5) 0.8381(4) 0.034(2) Uani 1 1 d .
C1 C 0.6706(11) 0.9216(7) 0.5993(5) 0.045(3) Uani 1 1 d .
H1 H 0.6374 0.8788 0.5959 0.054 Uiso 1 1 calc R
C2 C 0.6254(14) 0.9709(9) 0.5665(6) 0.069(5) Uani 1 1 d .
H2 H 0.5636 0.9624 0.5401 0.083 Uiso 1 1 calc R
C3 C 0.6754(16) 1.0369(9) 0.5736(8) 0.077(5) Uani 1 1 d .
H3 H 0.6439 1.0731 0.5533 0.093 Uiso 1 1 calc R
C4 C 0.7677(17) 1.0452(8) 0.6099(8) 0.076(5) Uani 1 1 d .
H4 H 0.8031 1.0874 0.6145 0.091 Uiso 1 1 calc R
C5 C 0.8105(13) 0.9922(7) 0.6403(6) 0.052(4) Uani 1 1 d .
C6 C 0.9219(12) 0.9988(7) 0.6807(6) 0.053(4) Uani 1 1 d .
H6A H 0.9872 0.9934 0.6634 0.063 Uiso 1 1 calc R
H6B H 0.9256 1.0439 0.6957 0.063 Uiso 1 1 calc R
C7 C 1.0083(12) 0.7877(7) 0.6390(5) 0.047(3) Uani 1 1 d .
H7 H 0.9486 0.7604 0.6229 0.056 Uiso 1 1 calc R
C8 C 1.1170(12) 0.7793(8) 0.6261(7) 0.059(4) Uani 1 1 d .
H8 H 1.1306 0.7470 0.6021 0.071 Uiso 1 1 calc R
C9 C 1.2019(12) 0.8202(10) 0.6503(7) 0.070(5) Uani 1 1 d .
H9 H 1.2743 0.8167 0.6415 0.085 Uiso 1 1 calc R
C10 C 1.1849(12) 0.8673(10) 0.6877(6) 0.066(5) Uani 1 1 d .
H10 H 1.2448 0.8933 0.7052 0.079 Uiso 1 1 calc R
C11 C 1.0748(10) 0.8737(7) 0.6974(5) 0.043(3) Uani 1 1 d .
C12 C 1.0465(11) 0.9225(7) 0.7370(6) 0.055(4) Uani 1 1 d .
H12A H 1.0537 0.8998 0.7702 0.065 Uiso 1 1 calc R
H12B H 1.1005 0.9598 0.7406 0.065 Uiso 1 1 calc R
C13 C 0.7666(9) 0.8048(6) 0.7897(5) 0.036(3) Uani 1 1 d .
H13 H 0.7369 0.7680 0.7696 0.043 Uiso 1 1 calc R
C14 C 0.7657(11) 0.8034(8) 0.8425(5) 0.048(3) Uani 1 1 d .
H14 H 0.7393 0.7653 0.8576 0.057 Uiso 1 1 calc R
C15 C 0.8033(13) 0.8574(9) 0.8715(6) 0.064(5) Uani 1 1 d .
H15 H 0.8030 0.8572 0.9069 0.077 Uiso 1 1 calc R
C16 C 0.8432(13) 0.9141(8) 0.8480(6) 0.057(4) Uani 1 1 d .
H16 H 0.8670 0.9527 0.8673 0.068 Uiso 1 1 calc R
C17 C 0.8465(11) 0.9119(7) 0.7955(5) 0.045(3) Uani 1 1 d .
C18 C 0.8800(12) 0.9708(7) 0.7667(6) 0.050(4) Uani 1 1 d .
H18A H 0.8132 0.9989 0.7550 0.060 Uiso 1 1 calc R
H18B H 0.9356 0.9979 0.7896 0.060 Uiso 1 1 calc R
C19 C 0.4961(10) 0.8452(6) 0.7190(4) 0.033(3) Uani 1 1 d .
H19 H 0.4883 0.8128 0.6929 0.039 Uiso 1 1 calc R
C20 C 0.5302(11) 0.9096(7) 0.7082(5) 0.042(3) Uani 1 1 d .
H20 H 0.5395 0.9220 0.6749 0.050 Uiso 1 1 calc R
C21 C 0.5503(11) 0.9558(6) 0.7498(5) 0.040(3) Uani 1 1 d .
H21 H 0.5772 0.9991 0.7446 0.047 Uiso 1 1 calc R
C22 C 0.5309(10) 0.9377(5) 0.7967(5) 0.036(3) Uani 1 1 d .
H22 H 0.5452 0.9681 0.8242 0.043 Uiso 1 1 calc R
C23 C 0.4887(9) 0.8727(6) 0.8042(4) 0.028(2) Uani 1 1 d .
C24 C 0.4622(10) 0.8498(6) 0.8553(4) 0.033(3) Uani 1 1 d .
H24A H 0.5329 0.8366 0.8776 0.040 Uiso 1 1 calc R
H24B H 0.4298 0.8874 0.8716 0.040 Uiso 1 1 calc R
C25 C 0.1699(11) 0.6792(6) 0.7443(5) 0.036(3) Uani 1 1 d .
H25 H 0.2038 0.6531 0.7216 0.043 Uiso 1 1 calc R
C26 C 0.0550(11) 0.6708(7) 0.7454(5) 0.043(3) Uani 1 1 d .
H26 H 0.0110 0.6414 0.7223 0.052 Uiso 1 1 calc R
C27 C 0.0064(11) 0.7057(7) 0.7805(6) 0.053(4) Uani 1 1 d .
H27 H -0.0698 0.6987 0.7833 0.063 Uiso 1 1 calc R
C28 C 0.0734(10) 0.7522(7) 0.8122(5) 0.044(3) Uani 1 1 d .
H28 H 0.0410 0.7779 0.8356 0.053 Uiso 1 1 calc R
C29 C 0.1868(9) 0.7606(6) 0.8092(4) 0.031(3) Uani 1 1 d .
C30 C 0.2616(10) 0.8152(6) 0.8390(5) 0.038(3) Uani 1 1 d .
H30A H 0.2554 0.8566 0.8188 0.045 Uiso 1 1 calc R
H30B H 0.2349 0.8246 0.8712 0.045 Uiso 1 1 calc R
C31 C 0.5720(13) 0.6285(8) 0.8291(5) 0.057(4) Uani 1 1 d .
H31 H 0.5803 0.6198 0.7951 0.069 Uiso 1 1 calc R
C32 C 0.6349(15) 0.5894(8) 0.8695(6) 0.071(5) Uani 1 1 d .
H32 H 0.6806 0.5535 0.8624 0.085 Uiso 1 1 calc R
C33 C 0.6269(15) 0.6055(9) 0.9188(6) 0.073(5) Uani 1 1 d .
H33 H 0.6678 0.5811 0.9463 0.087 Uiso 1 1 calc R
C34 C 0.5569(14) 0.6591(8) 0.9279(6) 0.060(4) Uani 1 1 d .
H34 H 0.5539 0.6728 0.9615 0.071 Uiso 1 1 calc R
C35 C 0.4921(10) 0.6915(6) 0.8861(5) 0.036(3) Uani 1 1 d .
C36 C 0.4042(11) 0.7442(7) 0.8942(5) 0.041(3) Uani 1 1 d .
H36A H 0.3329 0.7218 0.8974 0.049 Uiso 1 1 calc R
H36B H 0.4311 0.7684 0.9263 0.049 Uiso 1 1 calc R
O1W O 0.1737(10) 0.6137(8) 0.5607(5) 0.102(5) Uani 1 1 d .
O2W O 0.7116(13) 0.9814(8) 0.9492(6) 0.107(5) Uani 1 1 d .
O3W O 0.2034(13) 0.8210(8) 0.4731(7) 0.132(7) Uani 1 1 d .
O4W O 0.2945(13) 0.6062(8) 0.4598(7) 0.123(6) Uani 1 1 d .
O5W O 0.9172(14) 0.6099(10) 0.8768(7) 0.136(6) Uani 1 1 d .
O6W O 0.2927(17) 0.9229(9) 0.5482(7) 0.146(7) Uani 1 1 d .
O7W O 0.9418(18) 0.9476(13) 0.9771(7) 0.173(9) Uani 1 1 d .
O8W O 0.9710(15) 0.7215(13) 0.9494(8) 0.179(9) Uani 1 1 d .
O9W O 0.900(2) 0.4979(15) 0.9370(10) 0.228(13) Uani 1 1 d .
O10W O 1.0776(19) 0.8488(14) 0.9492(12) 0.235(14) Uani 1 1 d .
O11W O 0.910(2) 0.9074(17) 0.5309(12) 0.244(13) Uani 1 1 d .

loop_
_atom_site_aniso_label
_atom_site_aniso_U_11
_atom_site_aniso_U_22
_atom_site_aniso_U_33
_atom_site_aniso_U_23
_atom_site_aniso_U_13
_atom_site_aniso_U_12
Mo1 0.0220(4) 0.0165(4) 0.0229(4) -0.0014(4) -0.0006(3) 0.0011(4)
Mo2 0.0238(5) 0.0247(5) 0.0219(5) 0.0026(4) -0.0009(4) 0.0036(4)
Mo3 0.0256(5) 0.0199(5) 0.0315(5) -0.0005(4) -0.0080(4) 0.0042(4)
Mo4 0.0300(5) 0.0465(7) 0.0261(5) -0.0020(5) 0.0055(4) 0.0050(5)
Mo5 0.0241(5) 0.0402(6) 0.0374(6) -0.0127(5) -0.0018(4) 0.0082(4)
Zn1 0.0276(7) 0.0208(7) 0.0378(7) -0.0039(5) -0.0017(5) -0.0055(5)
Zn2 0.0291(7) 0.0236(7) 0.0247(6) -0.0044(5) 0.0020(5) -0.0019(5)
P1 0.0194(13) 0.0192(13) 0.0228(13) -0.0051(11) -0.0024(10) -0.0023(11)
P2 0.0255(14) 0.0224(14) 0.0241(14) -0.0093(11) -0.0064(11) 0.0014(12)
O1 0.032(4) 0.021(4) 0.042(5) -0.003(3) 0.003(3) -0.002(3)
O2 0.025(4) 0.021(4) 0.029(4) -0.001(3) -0.008(3) 0.002(3)
O3 0.014(3) 0.022(4) 0.023(4) 0.003(3) -0.004(3) 0.002(3)
O4 0.019(4) 0.040(5) 0.027(4) 0.004(3) 0.001(3) 0.007(3)
O5 0.033(5) 0.063(6) 0.058(6) 0.005(5) 0.014(4) 0.000(5)
O6 0.028(4) 0.017(4) 0.028(4) -0.006(3) -0.007(3) 0.000(3)
O7 0.052(6) 0.082(8) 0.027(5) 0.005(5) 0.002(4) 0.013(5)
O8 0.035(4) 0.031(4) 0.027(4) 0.011(3) 0.009(3) 0.001(4)
O9 0.042(5) 0.028(4) 0.043(5) -0.001(4) 0.013(4) 0.004(4)
O10 0.019(4) 0.025(4) 0.031(4) 0.006(3) -0.005(3) 0.008(3)
O11 0.031(4) 0.030(4) 0.021(4) -0.004(3) -0.002(3) 0.009(3)
O12 0.032(4) 0.028(4) 0.050(5) 0.002(4) 0.012(4) -0.005(4)
O13 0.026(4) 0.032(4) 0.029(4) -0.010(3) 0.001(3) 0.006(3)
O14 0.042(5) 0.042(5) 0.030(4) 0.000(4) -0.016(4) 0.007(4)
O15 0.039(5) 0.025(4) 0.059(6) 0.007(4) -0.011(4) 0.014(4)
O16 0.027(4) 0.027(4) 0.035(4) -0.001(3) -0.001(3) 0.004(3)
O17 0.041(5) 0.042(5) 0.038(5) -0.024(4) -0.008(4) 0.010(4)
O18 0.044(5) 0.049(5) 0.030(4) -0.014(4) 0.005(4) 0.014(4)
O19 0.025(4) 0.072(7) 0.068(6) -0.020(5) 0.011(4) -0.002(5)
O20 0.049(5) 0.031(5) 0.058(6) -0.025(4) -0.008(4) 0.017(4)
O21 0.023(4) 0.038(5) 0.028(4) -0.006(3) -0.005(3) 0.001(3)
O22 0.031(4) 0.048(5) 0.023(4) 0.005(4) -0.009(3) -0.001(4)
O23 0.026(4) 0.016(4) 0.032(4) -0.002(3) -0.005(3) -0.001(3)
N1 0.041(6) 0.033(6) 0.053(7) -0.014(5) -0.001(5) -0.016(5)
N2 0.039(6) 0.028(6) 0.049(6) 0.002(5) 0.005(5) -0.004(5)
N3 0.033(5) 0.032(6) 0.043(6) 0.005(5) 0.004(4) 0.000(5)
N4 0.030(5) 0.032(6) 0.040(6) -0.014(5) 0.005(4) -0.009(4)
N5 0.029(5) 0.022(5) 0.035(5) -0.001(4) 0.003(4) 0.004(4)
N6 0.028(5) 0.029(5) 0.035(5) -0.009(4) 0.008(4) -0.005(4)
N7 0.041(5) 0.027(5) 0.023(5) -0.008(4) 0.005(4) -0.005(4)
N8 0.042(6) 0.028(5) 0.030(5) -0.002(4) 0.003(4) 0.001(5)
C1 0.048(8) 0.032(7) 0.050(8) 0.004(6) 0.000(6) 0.001(6)
C2 0.070(11) 0.083(13) 0.044(9) 0.028(8) -0.019(8) 0.013(9)
C3 0.071(12) 0.063(12) 0.093(14) 0.027(10) 0.000(10) 0.025(10)
C4 0.092(13) 0.035(9) 0.101(14) 0.027(9) 0.018(11) 0.013(9)
C5 0.067(10) 0.037(8) 0.056(9) 0.006(7) 0.017(7) 0.002(7)
C6 0.057(9) 0.036(8) 0.063(9) -0.010(7) 0.005(7) -0.021(7)
C7 0.047(8) 0.039(8) 0.052(8) -0.003(6) 0.003(6) 0.000(6)
C8 0.047(9) 0.055(10) 0.079(11) -0.007(8) 0.018(8) 0.001(7)
C9 0.030(8) 0.110(15) 0.073(11) 0.021(11) 0.017(7) -0.004(9)
C10 0.031(7) 0.102(14) 0.067(10) -0.005(10) 0.014(7) -0.025(8)
C11 0.029(6) 0.040(7) 0.058(8) 0.006(6) -0.002(6) -0.002(6)
C12 0.042(8) 0.042(8) 0.070(10) -0.010(7) -0.016(7) -0.008(7)
C13 0.025(6) 0.035(7) 0.046(7) 0.006(6) 0.002(5) 0.007(5)
C14 0.043(8) 0.056(9) 0.045(8) -0.007(7) 0.011(6) -0.010(7)
C15 0.065(10) 0.097(14) 0.032(8) -0.008(8) 0.011(7) -0.008(10)
C16 0.060(9) 0.063(10) 0.048(9) -0.026(8) 0.009(7) -0.001(8)
C17 0.041(7) 0.043(8) 0.050(8) -0.021(6) 0.001(6) -0.006(6)
C18 0.048(8) 0.036(7) 0.062(9) -0.008(7) -0.006(7) -0.009(6)
C19 0.035(6) 0.039(7) 0.026(6) -0.009(5) 0.010(5) -0.007(5)
C20 0.048(8) 0.041(8) 0.040(7) 0.003(6) 0.016(6) 0.000(6)
C21 0.046(7) 0.028(7) 0.046(8) -0.008(6) 0.010(6) -0.002(6)
C22 0.043(7) 0.013(5) 0.051(8) -0.010(5) 0.004(6) 0.001(5)
C23 0.020(5) 0.031(6) 0.031(6) -0.006(5) -0.003(4) 0.002(5)
C24 0.033(6) 0.029(6) 0.035(6) -0.015(5) 0.002(5) -0.002(5)
C25 0.047(7) 0.029(6) 0.032(6) -0.001(5) 0.007(5) 0.005(6)
C26 0.037(7) 0.040(8) 0.048(8) -0.002(6) -0.004(6) -0.002(6)
C27 0.033(7) 0.050(9) 0.072(10) 0.001(8) 0.001(7) -0.002(6)
C28 0.037(7) 0.039(8) 0.056(8) -0.006(6) 0.009(6) -0.001(6)
C29 0.028(6) 0.032(6) 0.030(6) 0.000(5) 0.000(5) -0.005(5)
C30 0.032(6) 0.041(7) 0.041(7) -0.010(6) 0.012(5) -0.004(6)
C31 0.072(10) 0.059(10) 0.038(8) 0.001(7) 0.003(7) 0.016(8)
C32 0.100(13) 0.061(10) 0.050(9) 0.005(8) 0.006(9) 0.054(10)
C33 0.082(12) 0.088(13) 0.043(9) 0.011(8) -0.001(8) 0.042(10)
C34 0.085(11) 0.054(9) 0.041(8) 0.000(7) 0.017(8) 0.006(9)
C35 0.039(7) 0.034(7) 0.033(7) 0.002(5) 0.001(5) -0.007(6)
C36 0.040(7) 0.051(8) 0.033(7) -0.004(6) 0.011(5) 0.001(6)
O1W 0.070(8) 0.159(14) 0.073(8) -0.045(9) 0.003(6) -0.035(9)
O2W 0.118(11) 0.097(11) 0.111(11) 0.048(9) 0.028(9) 0.037(9)
O3W 0.097(11) 0.111(13) 0.184(17) 0.072(12) 0.010(11) 0.041(9)
O4W 0.120(12) 0.091(11) 0.142(14) -0.048(10) -0.023(10) 0.021(9)
O5W 0.115(13) 0.162(17) 0.122(14) 0.000(12) -0.005(10) -0.016(12)
O6W 0.178(17) 0.094(12) 0.162(17) 0.048(12) 0.017(14) 0.039(12)
O7W 0.167(18) 0.25(3) 0.096(13) -0.028(15) 0.015(12) -0.063(18)
O8W 0.101(13) 0.26(3) 0.18(2) -0.065(19) 0.033(13) -0.006(15)
O9W 0.22(3) 0.25(3) 0.19(2) 0.09(2) -0.029(19) -0.03(2)
O10W 0.128(17) 0.21(3) 0.33(4) -0.07(3) -0.052(19) -0.019(17)
O11W 0.19(2) 0.29(4) 0.27(3) -0.03(3) 0.07(2) 0.00(2)

loop_
_atom_type_symbol
_atom_type_description
_atom_type_scat_dispersion_real
_atom_type_scat_dispersion_imag
_atom_type_scat_source
C C 0.0033 0.0016 'International Tables Vol C Tables 4.2.6.8 and 6.1.1.4'
H H 0.0000 0.0000 'International Tables Vol C Tables 4.2.6.8 and 6.1.1.4'
Mo Mo -1.6832 0.6857 'International Tables Vol C Tables 4.2.6.8 and 6.1.1.4'
N N 0.0061 0.0033 'International Tables Vol C Tables 4.2.6.8 and 6.1.1.4'
O O 0.0106 0.0060 'International Tables Vol C Tables 4.2.6.8 and 6.1.1.4'
P P 0.1023 0.0942 'International Tables Vol C Tables 4.2.6.8 and 6.1.1.4'
Zn Zn 0.2839 1.4301 'International Tables Vol C Tables 4.2.6.8 and 6.1.1.4'

loop_
_geom_angle_atom_site_label_1
_geom_angle_atom_site_label_2
_geom_angle_atom_site_label_3
_geom_angle
O6 Mo1 O3 85.4(3)
O10 Mo1 O3 69.1(3)
O10 Mo1 O6 80.1(3)
O11 Mo1 O3 87.8(3)
O11 Mo1 O6 172.8(3)
O11 Mo1 O10 99.6(3)
O11 Mo1 O23 96.6(3)
O12 Mo1 O3 167.7(3)
O12 Mo1 O6 86.7(3)
O12 Mo1 O10 100.3(4)
O12 Mo1 O11 100.5(4)
O12 Mo1 O23 103.4(3)
O23 Mo1 O3 84.5(3)
O23 Mo1 O6 80.4(3)
O23 Mo1 O10 148.2(3)
O3 Mo2 O13 72.4(2)
O8 Mo2 O3 85.7(3)
O8 Mo2 O10 154.6(3)
O8 Mo2 O13 71.7(3)
O9 Mo2 O3 98.0(3)
O9 Mo2 O8 97.4(4)
O9 Mo2 O10 98.6(3)
O9 Mo2 O13 165.6(3)
O9 Mo2 O22 104.5(4)
O10 Mo2 O3 72.6(3)
O10 Mo2 O13 88.9(3)
O22 Mo2 O3 155.1(3)
O22 Mo2 O8 101.6(4)
O22 Mo2 O10 93.3(3)
O22 Mo2 O13 87.1(3)
O2 Mo3 O21 86.7(3)
O14 Mo3 O2 86.9(3)
O14 Mo3 O16 101.1(4)
O14 Mo3 O21 169.5(4)
O14 Mo3 O23 103.9(4)
O15 Mo3 O2 171.4(4)
O15 Mo3 O14 101.6(4)
O15 Mo3 O16 98.3(4)
O15 Mo3 O21 84.7(4)
O15 Mo3 O23 97.8(4)
O16 Mo3 O2 78.6(3)
O16 Mo3 O21 69.4(3)
O16 Mo3 O23 146.6(3)
O23 Mo3 O2 81.1(3)
O23 Mo3 O21 83.2(3)
O4 Mo4 O13 80.9(3)
O5 Mo4 O4 89.7(4)
O5 Mo4 O7 103.2(5)
O5 Mo4 O8 100.0(4)
O5 Mo4 O13 168.4(4)
O5 Mo4 O18 101.7(4)
O7 Mo4 O4 166.1(4)
O7 Mo4 O8 100.5(4)
O7 Mo4 O13 86.9(4)
O7 Mo4 O18 98.1(4)
O8 Mo4 O4 82.1(3)
O8 Mo4 O13 72.3(3)
O18 Mo4 O4 73.9(3)
O18 Mo4 O8 147.3(3)
O18 Mo4 O13 82.1(3)
O16 Mo5 O4 88.4(3)
O16 Mo5 O18 152.7(3)
O16 Mo5 O21 73.6(3)
O18 Mo5 O4 71.4(3)
O18 Mo5 O21 82.6(3)
O19 Mo5 O4 88.4(4)
O19 Mo5 O16 98.0(4)
O19 Mo5 O18 99.6(4)
O19 Mo5 O20 103.8(4)
O19 Mo5 O21 158.5(4)
O20 Mo5 O4 163.3(3)
O20 Mo5 O16 100.9(4)
O20 Mo5 O18 95.0(4)
O20 Mo5 O21 97.3(4)
O21 Mo5 O4 72.0(3)
O1 Zn1 N1 170.4(4)
O1 Zn1 N2 98.6(4)
O1 Zn1 N3 109.8(4)
O1 Zn1 N4 97.3(4)
N2 Zn1 N1 78.2(4)
N2 Zn1 N4 123.7(4)
N3 Zn1 N1 79.8(4)
N3 Zn1 N2 106.5(4)
N3 Zn1 N4 117.8(4)
N4 Zn1 N1 77.4(4)
O11 Zn2 N5 176.1(3)
O11 Zn2 N6 96.5(3)
O11 Zn2 N7 100.0(3)
O11 Zn2 N8 103.5(3)
N6 Zn2 N5 80.1(4)
N6 Zn2 N7 119.8(4)
N6 Zn2 N8 118.4(4)
N7 Zn2 N5 80.2(3)
N7 Zn2 N8 113.0(4)
N8 Zn2 N5 79.9(3)
O1 P1 O3 107.1(4)
O1 P1 O4 110.8(5)
O2 P1 O1 112.5(4)
O2 P1 O3 107.4(4)
O2 P1 O4 109.9(4)
O4 P1 O3 109.1(4)
O6 P2 O13 109.6(4)
O6 P2 O17 110.3(5)
O6 P2 O21 108.1(4)
O17 P2 O13 110.0(5)
O17 P2 O21 107.2(4)
O21 P2 O13 111.6(4)
P1 O1 Zn1 145.2(5)
P1 O2 Mo3 123.3(4)
Mo2 O3 Mo1 97.2(2)
P1 O3 Mo1 134.6(4)
P1 O3 Mo2 127.8(4)
Mo4 O4 Mo5 93.4(3)
P1 O4 Mo4 127.0(4)
P1 O4 Mo5 128.1(4)
P2 O6 Mo1 123.9(4)
Mo2 O8 Mo4 124.5(4)
Mo1 O10 Mo2 120.6(3)
Mo1 O11 Zn2 162.9(5)
Mo4 O13 Mo2 91.5(3)
P2 O13 Mo2 126.5(4)
P2 O13 Mo4 125.0(4)
Mo5 O16 Mo3 123.0(4)
Mo4 O18 Mo5 121.2(4)
Mo5 O21 Mo3 93.5(2)
P2 O21 Mo3 134.0(4)
P2 O21 Mo5 131.1(5)
Mo1 O23 Mo3 147.9(4)
C6 N1 Zn1 107.5(7)
C6 N1 C12 111.6(11)
C6 N1 C18 114.7(11)
C12 N1 Zn1 103.1(8)
C18 N1 Zn1 106.4(8)
C18 N1 C12 112.5(11)
C1 N2 Zn1 122.6(8)
C5 N2 Zn1 119.6(9)
C5 N2 C1 117.8(12)
C7 N3 Zn1 125.8(9)
C7 N3 C11 119.3(11)
C11 N3 Zn1 114.6(9)
C13 N4 Zn1 124.4(8)
C13 N4 C17 118.9(11)
C17 N4 Zn1 116.6(9)
C24 N5 Zn2 106.3(7)
C24 N5 C30 112.7(9)
C24 N5 C36 114.4(9)
C30 N5 Zn2 104.7(7)
C30 N5 C36 111.9(9)
C36 N5 Zn2 105.8(7)
C19 N6 Zn2 124.4(8)
C19 N6 C23 120.1(10)
C23 N6 Zn2 115.4(7)
C25 N7 Zn2 124.7(8)
C29 N7 Zn2 115.4(7)
C29 N7 C25 119.6(10)
C31 N8 Zn2 123.6(9)
C31 N8 C35 120.5(11)
C35 N8 Zn2 115.8(8)
N2 C1 H1 118.8
C2 C1 N2 122.4(14)
C2 C1 H1 118.8
C1 C2 H2 121.1
C1 C2 C3 117.8(14)
C3 C2 H2 121.1
C2 C3 H3 120.7
C4 C3 C2 118.5(15)
C4 C3 H3 120.7
C3 C4 H4 120.0
C3 C4 C5 120.0(17)
C5 C4 H4 120.0
N2 C5 C4 123.3(15)
N2 C5 C6 115.1(12)
C4 C5 C6 121.6(15)
N1 C6 C5 112.7(11)
N1 C6 H6A 109.1
N1 C6 H6B 109.1
C5 C6 H6A 109.1
C5 C6 H6B 109.1
H6A C6 H6B 107.8
N3 C7 H7 118.9
N3 C7 C8 122.3(13)
C8 C7 H7 118.9
C7 C8 H8 121.4
C9 C8 C7 117.1(15)
C9 C8 H8 121.4
C8 C9 H9 118.7
C8 C9 C10 122.6(14)
C10 C9 H9 118.7
C9 C10 H10 121.6
C11 C10 C9 116.8(14)
C11 C10 H10 121.6
N3 C11 C10 121.8(14)
N3 C11 C12 116.6(11)
C10 C11 C12 121.5(13)
N1 C12 C11 111.2(10)
N1 C12 H12A 109.4
N1 C12 H12B 109.4
C11 C12 H12A 109.4
C11 C12 H12B 109.4
H12A C12 H12B 108.0
N4 C13 H13 118.8
N4 C13 C14 122.5(12)
C14 C13 H13 118.8
C13 C14 H14 120.3
C15 C14 C13 119.3(14)
C15 C14 H14 120.3
C14 C15 H15 120.3
C14 C15 C16 119.4(13)
C16 C15 H15 120.3
C15 C16 H16 120.5
C17 C16 C15 118.9(13)
C17 C16 H16 120.5
N4 C17 C16 120.8(14)
N4 C17 C18 116.2(12)
C16 C17 C18 122.7(12)
N1 C18 C17 111.0(11)
N1 C18 H18A 109.4
N1 C18 H18B 109.4
C17 C18 H18A 109.4
C17 C18 H18B 109.4
H18A C18 H18B 108.0
N6 C19 H19 118.5
N6 C19 C20 123.0(11)
C20 C19 H19 118.5
C19 C20 H20 121.5
C19 C20 C21 116.9(11)
C21 C20 H20 121.5
C20 C21 H21 119.9
C22 C21 C20 120.3(12)
C22 C21 H21 119.9
C21 C22 H22 120.1
C21 C22 C23 119.7(11)
C23 C22 H22 120.1
N6 C23 C22 119.7(11)
N6 C23 C24 117.8(10)
C22 C23 C24 122.5(10)
N5 C24 C23 113.0(9)
N5 C24 H24A 109.0
N5 C24 H24B 109.0
C23 C24 H24A 109.0
C23 C24 H24B 109.0
H24A C24 H24B 107.8
N7 C25 H25 119.2
N7 C25 C26 121.6(11)
C26 C25 H25 119.2
C25 C26 H26 120.2
C27 C26 C25 119.6(12)
C27 C26 H26 120.2
C26 C27 H27 120.8
C26 C27 C28 118.4(13)
C28 C27 H27 120.8
C27 C28 H28 119.7
C29 C28 C27 120.5(13)
C29 C28 H28 119.7
N7 C29 C28 120.3(11)
N7 C29 C30 116.4(10)
C28 C29 C30 123.0(11)
N5 C30 C29 110.8(10)
N5 C30 H30A 109.5
N5 C30 H30B 109.5
C29 C30 H30A 109.5
C29 C30 H30B 109.5
H30A C30 H30B 108.1
N8 C31 H31 119.1
N8 C31 C32 121.7(13)
C32 C31 H31 119.1
C31 C32 H32 120.9
C33 C32 C31 118.2(14)
C33 C32 H32 120.9
C32 C33 H33 120.4
C32 C33 C34 119.2(14)
C34 C33 H33 120.4
C33 C34 H34 120.6
C35 C34 C33 118.9(13)
C35 C34 H34 120.6
N8 C35 C34 121.2(12)
N8 C35 C36 118.2(10)
C34 C35 C36 120.5(12)
N5 C36 C35 111.5(9)
N5 C36 H36A 109.3
N5 C36 H36B 109.3
C35 C36 H36A 109.3
C35 C36 H36B 109.3
H36A C36 H36B 108.0

loop_
_geom_bond_atom_site_label_1
_geom_bond_atom_site_label_2
_geom_bond_distance
Mo1 O3 2.345(7)
Mo1 O6 2.202(7)
Mo1 O10 1.921(7)
Mo1 O11 1.759(7)
Mo1 O12 1.685(8)
Mo1 O23 1.891(7)
Mo2 O3 2.152(6)
Mo2 O8 1.884(7)
Mo2 O9 1.717(8)
Mo2 O10 1.967(7)
Mo2 O13 2.407(7)
Mo2 O22 1.723(7)
Mo3 O2 2.220(7)
Mo3 O14 1.715(7)
Mo3 O15 1.688(8)
Mo3 O16 1.911(8)
Mo3 O21 2.391(7)
Mo3 O23 1.939(7)
Mo4 O4 2.288(7)
Mo4 O5 1.713(9)
Mo4 O7 1.714(9)
Mo4 O8 1.955(8)
Mo4 O13 2.336(8)
Mo4 O18 1.928(9)
Mo5 O4 2.369(8)
Mo5 O16 1.909(8)
Mo5 O18 1.962(8)
Mo5 O19 1.723(9)
Mo5 O20 1.728(8)
Mo5 O21 2.215(7)
Zn1 O1 1.914(7)
Zn1 N1 2.242(10)
Zn1 N2 2.065(10)
Zn1 N3 2.052(10)
Zn1 N4 2.086(10)
Zn2 O11 1.971(7)
Zn2 N5 2.222(9)
Zn2 N6 2.040(9)
Zn2 N7 2.061(10)
Zn2 N8 2.075(10)
P1 O1 1.508(8)
P1 O2 1.507(7)
P1 O3 1.568(7)
P1 O4 1.543(8)
P2 O6 1.518(8)
P2 O13 1.557(8)
P2 O17 1.541(8)
P2 O21 1.544(7)
N1 C6 1.453(17)
N1 C12 1.473(17)
N1 C18 1.464(18)
N2 C1 1.360(16)
N2 C5 1.309(17)
N3 C7 1.330(16)
N3 C11 1.368(16)
N4 C13 1.328(15)
N4 C17 1.355(15)
N5 C24 1.450(14)
N5 C30 1.479(14)
N5 C36 1.490(15)
N6 C19 1.317(14)
N6 C23 1.354(14)
N7 C25 1.347(15)
N7 C29 1.342(14)
N8 C31 1.300(17)
N8 C35 1.320(15)
C1 H1 0.9300
C1 C2 1.346(18)
C2 H2 0.9300
C2 C3 1.43(2)
C3 H3 0.9300
C3 C4 1.33(2)
C4 H4 0.9300
C4 C5 1.36(2)
C5 C6 1.55(2)
C6 H6A 0.9700
C6 H6B 0.9700
C7 H7 0.9300
C7 C8 1.399(19)
C8 H8 0.9300
C8 C9 1.36(2)
C9 H9 0.9300
C9 C10 1.39(2)
C10 H10 0.9300
C10 C11 1.379(18)
C11 C12 1.496(19)
C12 H12A 0.9700
C12 H12B 0.9700
C13 H13 0.9300
C13 C14 1.386(17)
C14 H14 0.9300
C14 C15 1.34(2)
C15 H15 0.9300
C15 C16 1.40(2)
C16 H16 0.9300
C16 C17 1.384(19)
C17 C18 1.478(19)
C18 H18A 0.9700
C18 H18B 0.9700
C19 H19 0.9300
C19 C20 1.378(17)
C20 H20 0.9300
C20 C21 1.409(17)
C21 H21 0.9300
C21 C22 1.341(17)
C22 H22 0.9300
C22 C23 1.403(16)
C23 C24 1.498(16)
C24 H24A 0.9700
C24 H24B 0.9700
C25 H25 0.9300
C25 C26 1.378(17)
C26 H26 0.9300
C26 C27 1.356(19)
C27 H27 0.9300
C27 C28 1.390(19)
C28 H28 0.9300
C28 C29 1.371(16)
C29 C30 1.521(16)
C30 H30A 0.9700
C30 H30B 0.9700
C31 H31 0.9300
C31 C32 1.414(19)
C32 H32 0.9300
C32 C33 1.35(2)
C33 H33 0.9300
C33 C34 1.39(2)
C34 H34 0.9300
C34 C35 1.379(19)
C35 C36 1.515(17)
C36 H36A 0.9700
C36 H36B 0.9700

loop_
_geom_torsion_atom_site_label_1
_geom_torsion_atom_site_label_2
_geom_torsion_atom_site_label_3
_geom_torsion_atom_site_label_4
_geom_torsion
Zn1 N1 C6 C5 28.1(14)
Zn1 N1 C12 C11 40.1(13)
Zn1 N1 C18 C17 37.5(12)
Zn1 N2 C1 C2 177.6(12)
Zn1 N2 C5 C4 -175.3(13)
Zn1 N2 C5 C6 6.0(17)
Zn1 N3 C7 C8 172.8(11)
Zn1 N3 C11 C10 -175.0(12)
Zn1 N3 C11 C12 8.1(15)
Zn1 N4 C13 C14 172.8(9)
Zn1 N4 C17 C16 -175.8(10)
Zn1 N4 C17 C18 10.2(15)
Zn2 N5 C24 C23 28.8(10)
Zn2 N5 C30 C29 37.0(11)
Zn2 N5 C36 C35 31.2(11)
Zn2 N6 C19 C20 173.8(9)
Zn2 N6 C23 C22 -178.6(8)
Zn2 N6 C23 C24 3.3(12)
Zn2 N7 C25 C26 175.2(9)
Zn2 N7 C29 C28 -174.1(9)
Zn2 N7 C29 C30 12.0(13)
Zn2 N8 C31 C32 179.6(13)
Zn2 N8 C35 C34 -175.0(11)
Zn2 N8 C35 C36 6.8(14)
O1 P1 O2 Mo3 177.6(4)
O1 P1 O3 Mo1 -125.3(6)
O1 P1 O3 Mo2 62.9(6)
O1 P1 O4 Mo4 -80.2(6)
O1 P1 O4 Mo5 146.7(5)
O2 P1 O1 Zn1 56.5(10)
O2 P1 O3 Mo1 -4.3(7)
O2 P1 O3 Mo2 -176.1(5)
O2 P1 O4 Mo4 154.9(5)
O2 P1 O4 Mo5 21.7(6)
O3 Mo1 O11 Zn2 -151.0(14)
O3 Mo1 O23 Mo3 -25.3(7)
O3 Mo2 O8 Mo4 71.5(4)
O3 P1 O1 Zn1 174.2(8)
O3 P1 O2 Mo3 60.0(6)
O3 P1 O4 Mo4 37.5(6)
O3 P1 O4 Mo5 -95.7(5)
O4 P1 O1 Zn1 -66.9(10)
O4 P1 O2 Mo3 -58.5(6)
O4 P1 O3 Mo1 114.7(6)
O4 P1 O3 Mo2 -57.1(6)
O6 Mo1 O23 Mo3 60.9(7)
O6 P2 O13 Mo2 27.1(6)
O6 P2 O13 Mo4 151.1(4)
O6 P2 O21 Mo3 -7.6(7)
O6 P2 O21 Mo5 -170.4(5)
O9 Mo2 O8 Mo4 169.0(5)
O10 Mo1 O11 Zn2 140.7(14)
O10 Mo1 O23 Mo3 8.0(11)
O10 Mo2 O8 Mo4 40.5(10)
O11 Mo1 O23 Mo3 -112.4(7)
O12 Mo1 O11 Zn2 38.2(15)
O12 Mo1 O23 Mo3 145.1(7)
O13 Mo2 O8 Mo4 -1.4(4)
O13 P2 O6 Mo1 -61.3(5)
O13 P2 O21 Mo3 113.0(6)
O13 P2 O21 Mo5 -49.7(7)
O17 P2 O6 Mo1 177.5(4)
O17 P2 O13 Mo2 148.5(5)
O17 P2 O13 Mo4 -87.5(5)
O17 P2 O21 Mo3 -126.5(6)
O17 P2 O21 Mo5 70.7(7)
O21 P2 O6 Mo1 60.6(6)
O21 P2 O13 Mo2 -92.7(5)
O21 P2 O13 Mo4 31.3(6)
O22 Mo2 O8 Mo4 -84.4(5)
O23 Mo1 O11 Zn2 -66.8(15)
N2 C1 C2 C3 -2(3)
N2 C5 C6 N1 -24.3(18)
N3 C7 C8 C9 0(2)
N3 C11 C12 N1 -35.2(17)
N4 C13 C14 C15 3(2)
N4 C17 C18 N1 -33.6(16)
N6 C19 C20 C21 5.1(19)
N6 C23 C24 N5 -23.4(14)
N7 C25 C26 C27 -4(2)
N7 C29 C30 N5 -35.0(14)
N8 C31 C32 C33 -4(3)
N8 C35 C36 N5 -27.3(15)
C1 N2 C5 C4 4(2)
C1 N2 C5 C6 -174.4(12)
C1 C2 C3 C4 4(3)
C2 C3 C4 C5 -2(3)
C3 C4 C5 N2 -2(3)
C3 C4 C5 C6 176.3(17)
C4 C5 C6 N1 157.0(15)
C5 N2 C1 C2 -2(2)
C6 N1 C12 C11 -75.1(14)
C6 N1 C18 C17 156.3(11)
C7 N3 C11 C10 -1(2)
C7 N3 C11 C12 -178.0(12)
C7 C8 C9 C10 2(3)
C8 C9 C10 C11 -4(3)
C9 C10 C11 N3 3(2)
C9 C10 C11 C12 179.7(15)
C10 C11 C12 N1 147.9(14)
C11 N3 C7 C8 0(2)
C12 N1 C6 C5 140.6(12)
C12 N1 C18 C17 -74.7(13)
C13 N4 C17 C16 0.4(19)
C13 N4 C17 C18 -173.6(11)
C13 C14 C15 C16 0(2)
C14 C15 C16 C17 -2(2)
C15 C16 C17 N4 2(2)
C15 C16 C17 C18 175.8(14)
C16 C17 C18 N1 152.5(13)
C17 N4 C13 C14 -3.1(17)
C18 N1 C6 C5 -89.9(14)
C18 N1 C12 C11 154.3(11)
C19 N6 C23 C22 -2.0(16)
C19 N6 C23 C24 179.9(10)
C19 C20 C21 C22 -3.3(19)
C20 C21 C22 C23 -0.9(18)
C21 C22 C23 N6 3.7(17)
C21 C22 C23 C24 -178.3(11)
C22 C23 C24 N5 158.5(10)
C23 N6 C19 C20 -2.5(18)
C24 N5 C30 C29 152.1(10)
C24 N5 C36 C35 -85.6(12)
C25 N7 C29 C28 -0.4(17)
C25 N7 C29 C30 -174.3(10)
C25 C26 C27 C28 4(2)
C26 C27 C28 C29 -2(2)
C27 C28 C29 N7 1(2)
C27 C28 C29 C30 174.0(12)
C28 C29 C30 N5 151.3(11)
C29 N7 C25 C26 2.0(17)
C30 N5 C24 C23 -85.3(12)
C30 N5 C36 C35 144.6(10)
C31 N8 C35 C34 3(2)
C31 N8 C35 C36 -175.8(12)
C31 C32 C33 C34 1(3)
C32 C33 C34 C35 4(3)
C33 C34 C35 N8 -6(2)
C33 C34 C35 C36 172.5(14)
C34 C35 C36 N5 154.4(12)
C35 N8 C31 C32 2(2)
C36 N5 C24 C23 145.3(10)
C36 N5 C30 C29 -77.2(12)
